data_7202666
loop_
_publ_author_name
'Billing, David G.'
'Lemmerer, Andreas'

_publ_section_title
;
 Inorganic?organic hybrid materials incorporating primary cyclic
 ammonium cations: The lead iodide series
;
_journal_issue 3
_journal_name_full CrystEngComm
_journal_page_first 236
_journal_paper_doi 10.1039/b618196a
_journal_volume 9
_journal_year 2007
_chemical_absolute_configuration ad
_chemical_formula_moiety 'C8 H18 N, I3 Pb'
_chemical_formula_sum 'C8 H18 I3 N Pb'
_chemical_formula_weight 716.12
_chemical_name_common (cyclooctylammonium)triiodoplumbate(ii)
_chemical_name_systematic
;
(cyclooctylammonium)triiodoplumbate(II)
;
_space_group_IT_number 19
_symmetry_cell_setting orthorhombic
_symmetry_space_group_name_Hall 'P 2ac 2ab'
_symmetry_space_group_name_H-M 'P 21 21 21'
_atom_sites_solution_hydrogens geom
_atom_sites_solution_primary direct
_atom_sites_solution_secondary difmap
_audit_conform_dict_location ftp://ftp.iucr.org/pub/cif_core.dic
_audit_conform_dict_name cif_core.dic
_audit_conform_dict_version 2.3
_audit_creation_date 2005-10-26T12:02:12-00:00
_audit_creation_method 'WinGX routine CIF_UPDATE'
_cell_angle_alpha 90
_cell_angle_beta 90
_cell_angle_gamma 90
_cell_formula_units_Z 4
_cell_length_a 7.9889(12)
_cell_length_b 8.6291(13)
_cell_length_c 22.455(3)
_cell_measurement_reflns_used 900
_cell_measurement_temperature 173(2)
_cell_measurement_theta_max 28.253
_cell_measurement_theta_min 2.529
_cell_volume 1548.0(4)
_computing_cell_refinement 'Bruker SAINT+ (Bruker, 1999)'
_computing_data_collection 'Bruker SMART-NT (Bruker, 1998)'
_computing_data_reduction 'Bruker SAINT+ (Bruker, 1999)'
_computing_molecular_graphics
;
Ortep-3 for Windows (Farrugia, 1997) and DIAMOND (Brandenburg, 1999)
;
_computing_publication_material
;
WinGX publication routines (Farrugia, 1999) and PLATON (Spek, 2002)
;
_computing_structure_refinement 'SHELXL-97 (Sheldrick, 1997b)'
_computing_structure_solution 'SHELXS-97 (Sheldrick, 1997a)'
_diffrn_ambient_temperature 173(2)
_diffrn_measured_fraction_theta_full 1
_diffrn_measured_fraction_theta_max 1
_diffrn_measurement_device_type 'SMART 1K CCD area detector'
_diffrn_measurement_method 'phi and omega scans'
_diffrn_radiation_monochromator graphite
_diffrn_radiation_type MoK\a
_diffrn_radiation_wavelength 0.71073
_diffrn_reflns_av_R_equivalents 0.0984
_diffrn_reflns_av_unetI/netI 0.0648
_diffrn_reflns_limit_h_max 10
_diffrn_reflns_limit_h_min -10
_diffrn_reflns_limit_k_max 11
_diffrn_reflns_limit_k_min -11
_diffrn_reflns_limit_l_max 29
_diffrn_reflns_limit_l_min -29
_diffrn_reflns_number 15336
_diffrn_reflns_theta_full 27.99
_diffrn_reflns_theta_max 27.99
_diffrn_reflns_theta_min 1.81
_exptl_absorpt_coefficient_mu 16.851
_exptl_absorpt_correction_T_max 0.4598
_exptl_absorpt_correction_T_min 0.0487
_exptl_absorpt_correction_type integration
_exptl_absorpt_process_details 'Bruker XPREP (Bruker, 1999)'
_exptl_crystal_colour yellow
_exptl_crystal_density_diffrn 3.073
_exptl_crystal_density_method 'not measured'
_exptl_crystal_description rectangular
_exptl_crystal_F_000 1256
_exptl_crystal_size_max 0.3
_exptl_crystal_size_mid 0.11
_exptl_crystal_size_min 0.05
_refine_diff_density_max 2.136
_refine_diff_density_min -2.3
_refine_diff_density_rms 0.3
_refine_ls_abs_structure_details 'Flack H D (1983), 1580 Friedel Pairs'
_refine_ls_abs_structure_Flack 0.286(9)
_refine_ls_extinction_method none
_refine_ls_goodness_of_fit_ref 1.064
_refine_ls_hydrogen_treatment constr
_refine_ls_matrix_type full
_refine_ls_number_parameters 119
_refine_ls_number_reflns 3743
_refine_ls_number_restraints 101
_refine_ls_restrained_S_all 1.054
_refine_ls_R_factor_all 0.049
_refine_ls_R_factor_gt 0.0423
_refine_ls_shift/su_max 0.001
_refine_ls_shift/su_mean 0
_refine_ls_structure_factor_coef Fsqd
_refine_ls_weighting_details 'calc w=1/[\s^2^(Fo^2^)+(0.0508P)^2^+0.0000P] where P=(Fo^2^+2Fc^2^)/3'
_refine_ls_weighting_scheme calc
_refine_ls_wR_factor_gt 0.0995
_refine_ls_wR_factor_ref 0.1019
_reflns_number_gt 3313
_reflns_number_total 3743
_reflns_threshold_expression >2sigma(I)
_cod_data_source_file b618196a.txt
_cod_data_source_block 6
_cod_depositor_comments
;
The following automatic conversions were performed:
'_symmetry_cell_setting' value 'Orthorhombic' changed to 'orthorhombic'
according to '/home/saulius/struct/CIF-dictionaries/cif_core.dic'
dictionary named 'cif_core.dic' version 2.4.1 from 2010-06-29.

Automatic conversion script
Id: cif_fix_enum 1527 2010-12-29 10:47:43Z saulius 
;
_cod_original_sg_symbol_H-M P2(1)2(1)2(1)
_cod_database_code 7202666

loop_
_symmetry_equiv_pos_as_xyz
'x, y, z'
'-x+1/2, -y, z+1/2'
'-x, y+1/2, -z+1/2'
'x+1/2, -y+1/2, -z'

loop_
_atom_site_label
_atom_site_type_symbol
_atom_site_fract_x
_atom_site_fract_y
_atom_site_fract_z
_atom_site_U_iso_or_equiv
_atom_site_adp_type
_atom_site_occupancy
_atom_site_symmetry_multiplicity
_atom_site_calc_flag
_atom_site_refinement_flags
_atom_site_disorder_assembly
_atom_site_disorder_group
C1 C 0.8265(10) 0.3153(14) 0.8711(4) 0.030(2) Uani 1 1 d DU . .
H1 H 0.8732 0.4181 0.8832 0.037 Uiso 1 1 calc R . .
C2 C 0.9346(12) 0.2523(15) 0.8210(4) 0.036(2) Uani 1 1 d DU . .
H2A H 1.0459 0.2256 0.8375 0.043 Uiso 1 1 calc R . .
H2B H 0.8834 0.1552 0.8062 0.043 Uiso 1 1 calc R . .
C3 C 0.9592(15) 0.3609(19) 0.7688(5) 0.056(3) Uani 1 1 d DU . .
H3A H 1.0089 0.4578 0.7844 0.067 Uiso 1 1 calc R . .
H3B H 1.0434 0.3134 0.7421 0.067 Uiso 1 1 calc R . .
C4 C 0.8105(15) 0.4055(17) 0.7310(6) 0.070(4) Uani 1 1 d DU . .
H4A H 0.8527 0.4457 0.6925 0.084 Uiso 1 1 calc R . .
H4B H 0.7511 0.4916 0.751 0.084 Uiso 1 1 calc R . .
C5 C 0.6844(14) 0.2782(18) 0.7180(5) 0.064(3) Uani 1 1 d DU . .
H5A H 0.6498 0.2882 0.6758 0.076 Uiso 1 1 calc R . .
H5B H 0.7427 0.1775 0.722 0.076 Uiso 1 1 calc R . .
C6 C 0.5268(13) 0.271(2) 0.7556(5) 0.061(4) Uani 1 1 d DU . .
H6A H 0.4482 0.1977 0.7366 0.073 Uiso 1 1 calc R . .
H6B H 0.4734 0.3748 0.7548 0.073 Uiso 1 1 calc R . .
C7 C 0.5482(16) 0.2238(18) 0.8203(5) 0.059(4) Uani 1 1 d DU . .
H7A H 0.4356 0.2063 0.8374 0.07 Uiso 1 1 calc R . .
H7B H 0.6079 0.1233 0.8212 0.07 Uiso 1 1 calc R . .
C8 C 0.6409(10) 0.3354(16) 0.8604(5) 0.045(3) Uani 1 1 d DU . .
H8A H 0.624 0.4408 0.8441 0.054 Uiso 1 1 calc R . .
H8B H 0.5851 0.3328 0.8998 0.054 Uiso 1 1 calc R . .
N1 N 0.8468(12) 0.2040(12) 0.9238(4) 0.036(2) Uani 1 1 d U . .
H1A H 0.9575 0.1916 0.9321 0.054 Uiso 1 1 calc R . .
H1B H 0.8011 0.1106 0.9144 0.054 Uiso 1 1 calc R . .
H1C H 0.7939 0.2438 0.9563 0.054 Uiso 1 1 calc R . .
I1 I 0.77423(8) 0.79183(8) 0.88832(3) 0.02684(16) Uani 1 1 d . . .
I2 I 0.25737(9) 1.02159(7) 0.95537(3) 0.02664(15) Uani 1 1 d . . .
I3 I 0.23571(9) 0.50604(7) 0.93755(3) 0.02778(16) Uani 1 1 d . . .
Pb1 Pb 0.51441(4) 0.74980(6) 0.998017(19) 0.02417(11) Uani 1 1 d . . .

loop_
_atom_site_aniso_label
_atom_site_aniso_U_11
_atom_site_aniso_U_22
_atom_site_aniso_U_33
_atom_site_aniso_U_23
_atom_site_aniso_U_13
_atom_site_aniso_U_12
C1 0.028(4) 0.037(6) 0.027(4) 0.000(4) 0.004(3) 0.004(4)
C2 0.030(4) 0.044(7) 0.034(4) -0.007(5) 0.005(4) 0.002(5)
C3 0.062(7) 0.070(9) 0.036(6) 0.005(6) 0.014(5) -0.005(6)
C4 0.077(8) 0.074(9) 0.059(8) 0.030(7) 0.002(6) -0.008(6)
C5 0.083(7) 0.074(9) 0.034(5) 0.002(7) -0.008(4) 0.002(6)
C6 0.065(6) 0.072(10) 0.045(5) 0.008(7) -0.019(5) -0.010(7)
C7 0.048(6) 0.081(10) 0.047(5) 0.016(7) -0.011(4) -0.015(7)
C8 0.032(4) 0.071(8) 0.032(5) 0.002(5) 0.001(4) 0.016(5)
N1 0.051(5) 0.030(6) 0.027(4) -0.004(4) -0.003(4) 0.012(4)
I1 0.0343(3) 0.0216(3) 0.0246(3) -0.0006(3) -0.0010(3) 0.0007(3)
I2 0.0313(3) 0.0169(3) 0.0317(3) 0.0027(2) -0.0013(3) -0.0002(3)
I3 0.0289(3) 0.0213(3) 0.0332(3) -0.0055(3) -0.0016(3) 0.0023(3)
Pb1 0.02254(16) 0.0180(2) 0.0320(2) 0.00053(16) -0.00010(14) -0.00046(13)

loop_
_atom_type_symbol
_atom_type_description
_atom_type_scat_dispersion_real
_atom_type_scat_dispersion_imag
_atom_type_scat_source
C C 0.0033 0.0016 'International Tables Vol C Tables 4.2.6.8 and 6.1.1.4'
H H 0 0 'International Tables Vol C Tables 4.2.6.8 and 6.1.1.4'
N N 0.0061 0.0033 'International Tables Vol C Tables 4.2.6.8 and 6.1.1.4'
I I -0.4742 1.8119 'International Tables Vol C Tables 4.2.6.8 and 6.1.1.4'
Pb Pb -3.3944 10.1111 'International Tables Vol C Tables 4.2.6.8 and 6.1.1.4'

loop_
_exptl_crystal_face_index_h
_exptl_crystal_face_index_k
_exptl_crystal_face_index_l
_exptl_crystal_face_perp_dist
0 -1 -1 0.025
0 1 1 0.025
0 0 -1 0.055
0 0 1 0.055
-1 0 0 0.15
1 0 0 0.15

loop_
_geom_angle_atom_site_label_1
_geom_angle_atom_site_label_2
_geom_angle_atom_site_label_3
_geom_angle
_geom_angle_site_symmetry_1
_geom_angle_site_symmetry_3
_geom_angle_publ_flag
C8 C1 C2 118.8(9) . . ?
C8 C1 N1 107.3(9) . . ?
C2 C1 N1 106.7(8) . . ?
C8 C1 H1 107.9 . . ?
C2 C1 H1 107.9 . . ?
N1 C1 H1 107.9 . . ?
C3 C2 C1 115.2(10) . . ?
C3 C2 H2A 108.5 . . ?
C1 C2 H2A 108.5 . . ?
C3 C2 H2B 108.5 . . ?
C1 C2 H2B 108.5 . . ?
H2A C2 H2B 107.5 . . ?
C4 C3 C2 119.4(10) . . ?
C4 C3 H3A 107.5 . . ?
C2 C3 H3A 107.5 . . ?
C4 C3 H3B 107.5 . . ?
C2 C3 H3B 107.5 . . ?
H3A C3 H3B 107 . . ?
C3 C4 C5 116.4(12) . . ?
C3 C4 H4A 108.2 . . ?
C5 C4 H4A 108.2 . . ?
C3 C4 H4B 108.2 . . ?
C5 C4 H4B 108.2 . . ?
H4A C4 H4B 107.3 . . ?
C6 C5 C4 118.2(12) . . ?
C6 C5 H5A 107.8 . . ?
C4 C5 H5A 107.8 . . ?
C6 C5 H5B 107.8 . . ?
C4 C5 H5B 107.8 . . ?
H5A C5 H5B 107.1 . . ?
C5 C6 C7 116.7(10) . . ?
C5 C6 H6A 108.1 . . ?
C7 C6 H6A 108.1 . . ?
C5 C6 H6B 108.1 . . ?
C7 C6 H6B 108.1 . . ?
H6A C6 H6B 107.3 . . ?
C8 C7 C6 116.9(13) . . ?
C8 C7 H7A 108.1 . . ?
C6 C7 H7A 108.1 . . ?
C8 C7 H7B 108.1 . . ?
C6 C7 H7B 108.1 . . ?
H7A C7 H7B 107.3 . . ?
C1 C8 C7 120.1(10) . . ?
C1 C8 H8A 107.3 . . ?
C7 C8 H8A 107.3 . . ?
C1 C8 H8B 107.3 . . ?
C7 C8 H8B 107.3 . . ?
H8A C8 H8B 106.9 . . ?
C1 N1 H1A 109.5 . . ?
C1 N1 H1B 109.5 . . ?
H1A N1 H1B 109.5 . . ?
C1 N1 H1C 109.5 . . ?
H1A N1 H1C 109.5 . . ?
H1B N1 H1C 109.5 . . ?
Pb1 I1 Pb1 76.485(17) 4_567 . ?
Pb1 I2 Pb1 76.162(17) 4_467 . ?
Pb1 I3 Pb1 76.334(17) 4_467 . ?
I3 Pb1 I1 92.62(2) 4_567 4_467 ?
I3 Pb1 I2 89.93(2) 4_567 4_567 ?
I1 Pb1 I2 91.17(2) 4_467 4_567 ?
I3 Pb1 I1 85.05(2) 4_567 . ?
I1 Pb1 I1 176.83(2) 4_467 . ?
I2 Pb1 I1 86.692(19) 4_567 . ?
I3 Pb1 I2 90.42(2) 4_567 . ?
I1 Pb1 I2 86.424(19) 4_467 . ?
I2 Pb1 I2 177.59(2) 4_567 . ?
I1 Pb1 I2 95.72(2) . . ?
I3 Pb1 I3 172.91(2) 4_567 . ?
I1 Pb1 I3 81.66(2) 4_467 . ?
I2 Pb1 I3 94.35(2) 4_567 . ?
I1 Pb1 I3 100.83(2) . . ?
I2 Pb1 I3 85.07(2) . . ?

loop_
_geom_bond_atom_site_label_1
_geom_bond_atom_site_label_2
_geom_bond_distance
_geom_bond_site_symmetry_2
_geom_bond_publ_flag
C1 C8 1.512(7) . ?
C1 C2 1.518(7) . ?
C1 N1 1.533(13) . ?
C1 H1 1 . ?
C2 C3 1.515(8) . ?
C2 H2A 0.99 . ?
C2 H2B 0.99 . ?
C3 C4 1.510(8) . ?
C3 H3A 0.99 . ?
C3 H3B 0.99 . ?
C4 C5 1.519(8) . ?
C4 H4A 0.99 . ?
C4 H4B 0.99 . ?
C5 C6 1.517(8) . ?
C5 H5A 0.99 . ?
C5 H5B 0.99 . ?
C6 C7 1.519(8) . ?
C6 H6A 0.99 . ?
C6 H6B 0.99 . ?
C7 C8 1.513(8) . ?
C7 H7A 0.99 . ?
C7 H7B 0.99 . ?
C8 H8A 0.99 . ?
C8 H8B 0.99 . ?
N1 H1A 0.91 . ?
N1 H1B 0.91 . ?
N1 H1C 0.91 . ?
I1 Pb1 3.2131(8) 4_567 ?
I1 Pb1 3.2415(8) . ?
I2 Pb1 3.2167(8) 4_467 ?
I2 Pb1 3.2610(8) . ?
I3 Pb1 3.1078(8) 4_467 ?
I3 Pb1 3.3505(9) . ?
Pb1 I3 3.1078(8) 4_567 ?
Pb1 I1 3.2131(8) 4_467 ?
Pb1 I2 3.2167(8) 4_567 ?

loop_
_geom_hbond_atom_site_label_D
_geom_hbond_atom_site_label_H
_geom_hbond_atom_site_label_A
_geom_hbond_distance_DH
_geom_hbond_distance_HA
_geom_hbond_distance_DA
_geom_hbond_angle_DHA
_geom_hbond_site_symmetry_A
N1 H1A I2 0.91 2.86 3.706(9) 155.8 1_645
N1 H1B I1 0.91 2.82 3.691(10) 160.5 1_545
N1 H1C I2 0.91 2.85 3.671(9) 150.8 4_567

loop_
_geom_torsion_atom_site_label_1
_geom_torsion_atom_site_label_2
_geom_torsion_atom_site_label_3
_geom_torsion_atom_site_label_4
_geom_torsion
_geom_torsion_site_symmetry_1
_geom_torsion_site_symmetry_2
_geom_torsion_site_symmetry_3
_geom_torsion_site_symmetry_4
_geom_torsion_publ_flag
C8 C1 C2 C3 70.0(15) . . . . ?
N1 C1 C2 C3 -168.7(10) . . . . ?
C1 C2 C3 C4 -65.1(17) . . . . ?
C2 C3 C4 C5 -39(2) . . . . ?
C3 C4 C5 C6 98.7(16) . . . . ?
C4 C5 C6 C7 -70(2) . . . . ?
C5 C6 C7 C8 68(2) . . . . ?
C2 C1 C8 C7 33.5(17) . . . . ?
N1 C1 C8 C7 -87.5(13) . . . . ?
C6 C7 C8 C1 -94.9(16) . . . . ?
Pb1 I1 Pb1 I3 47.542(18) 4_567 . . 4_567 ?
Pb1 I1 Pb1 I2 -42.676(17) 4_567 . . 4_567 ?
Pb1 I1 Pb1 I2 137.47(3) 4_567 . . . ?
Pb1 I1 Pb1 I3 -136.48(3) 4_567 . . . ?
Pb1 I2 Pb1 I3 -135.05(2) 4_467 . . 4_567 ?
Pb1 I2 Pb1 I1 -42.448(15) 4_467 . . 4_467 ?
Pb1 I2 Pb1 I1 139.89(2) 4_467 . . . ?
Pb1 I2 Pb1 I3 39.474(16) 4_467 . . . ?
Pb1 I3 Pb1 I1 45.987(16) 4_467 . . 4_467 ?
Pb1 I3 Pb1 I2 136.54(2) 4_467 . . 4_567 ?
Pb1 I3 Pb1 I1 -136.01(2) 4_467 . . . ?
Pb1 I3 Pb1 I2 -41.111(17) 4_467 . . . ?
